data_8100885
loop_
_publ_author_name
'Uzoukwu, Bieluonwu A.'
'Gloe, Karsten'
'Duddeck, Helmut'
'Rademacher, Otto'

_publ_section_title
;
Crystal structure of N,N'-ethylenbis(4-propanoyl-2,4-dihydro-5-methyl 
2-phenyl-3H-pyrazol-3-oneimine), C~28~H~32~N~6~O~2~
;
_journal_issue 1
_journal_name_full 'Zeitschrift f\"ur Kristallographie - New Crystal Structures'
_journal_page_first 151
_journal_page_last 152
_journal_volume 216
_journal_year 2001
_chemical_formula_structural 'C28 H32 N6 O2'
_chemical_formula_sum 'C28 H32 N6 O2'
_chemical_formula_weight 484.60
_chemical_melting_point 487
_space_group_IT_number 2
_symmetry_cell_setting triclinic
_symmetry_space_group_name_Hall '-P 1'
_symmetry_space_group_name_H-M 'P -1'
_cell_angle_alpha 88.99(2)
_cell_angle_beta 86.60(2)
_cell_angle_gamma 75.91(2)
_cell_formula_units_Z 1
_cell_length_a 7.911(3)
_cell_length_b 8.250(3)
_cell_length_c 9.978(3)
_cell_measurement_temperature 293(2)
_cell_volume 630.5(4)
_diffrn_ambient_temperature 293(2)
_exptl_crystal_density_diffrn 1.276
_cod_depositor_comments
;
The following automatic conversions were performed:
'_symmetry_cell_setting' value 'triclinic ' changed to 'triclinic'
according to '/home/saulius/struct/CIF-dictionaries/cif_core.dic'
dictionary named 'cif_core.dic' version 2.4.1 from 2010-06-29.

Automatic conversion script
Id: cif_fix_enum 1527 2010-12-29 10:47:43Z saulius 
;
_cod_database_code 8100885

loop_
_symmetry_equiv_pos_as_xyz
'x, y, z'
'-x, -y, -z'

loop_
_atom_site_label
_atom_site_type_symbol
_atom_site_fract_x
_atom_site_fract_y
_atom_site_fract_z
_atom_site_U_iso_or_equiv
_atom_site_adp_type
_atom_site_occupancy
_atom_site_symmetry_multiplicity
_atom_site_calc_flag
_atom_site_refinement_flags
_atom_site_disorder_assembly
_atom_site_disorder_group
O1 O 0.3939(2) 0.1962(2) 0.90308(18) 0.0566(5) Uani 1 2 d . . .
H1 H 0.3626 0.2914 0.8733 0.085 Uiso 1 2 calc R . .
N1 N 0.7082(2) -0.0004(2) 0.65991(18) 0.0437(5) Uani 1 2 d . . .
N2 N 0.6370(2) 0.1268(2) 0.75176(17) 0.0397(5) Uani 1 2 d . . .
N3 N 0.2041(2) -0.0262(2) 0.89549(17) 0.0413(5) Uani 1 2 d . . .
C1 C 0.6450(3) -0.2457(3) 0.5720(3) 0.0560(7) Uani 1 2 d . . .
H1A H 0.5479 -0.2413 0.5176 0.084 Uiso 1 2 calc R . .
H1B H 0.6680 -0.3477 0.6229 0.084 Uiso 1 2 calc R . .
H1C H 0.7463 -0.2414 0.5153 0.084 Uiso 1 2 calc R . .
C2 C 0.6032(3) -0.1012(3) 0.6649(2) 0.0394(5) Uani 1 2 d . . .
C3 C 0.4595(3) -0.0466(3) 0.7607(2) 0.0374(5) Uani 1 2 d . . .
C4 C 0.4853(3) 0.1039(3) 0.8153(2) 0.0382(5) Uani 1 2 d . . .
C5 C 0.7300(3) 0.2498(3) 0.7738(2) 0.0377(5) Uani 1 2 d . . .
C6 C 0.6607(3) 0.3829(3) 0.8579(2) 0.0460(6) Uani 1 2 d . . .
H6 H 0.5490 0.3960 0.8977 0.055 Uiso 1 2 calc R . .
C7 C 0.7570(3) 0.4970(3) 0.8832(3) 0.0552(6) Uani 1 2 d . . .
H7 H 0.7100 0.5862 0.9407 0.066 Uiso 1 2 calc R . .
C8 C 0.9210(3) 0.4797(3) 0.8242(3) 0.0580(7) Uani 1 2 d . . .
H8 H 0.9856 0.5565 0.8419 0.070 Uiso 1 2 calc R . .
C9 C 0.9894(3) 0.3494(3) 0.7393(2) 0.0538(6) Uani 1 2 d . . .
H9 H 1.1008 0.3380 0.6992 0.065 Uiso 1 2 calc R . .
C10 C 0.8955(3) 0.2342(3) 0.7121(2) 0.0438(6) Uani 1 2 d . . .
H10 H 0.9425 0.1468 0.6529 0.053 Uiso 1 2 calc R . .
C11 C 0.3181(3) -0.1123(3) 0.8049(2) 0.0368(5) Uani 1 2 d . . .
C12 C 0.2910(3) -0.2726(3) 0.7534(2) 0.0434(5) Uani 1 2 d . . .
H12A H 0.2357 -0.3265 0.8245 0.052 Uiso 1 2 calc R . .
H12B H 0.4037 -0.3464 0.7286 0.052 Uiso 1 2 calc R . .
C13 C 0.1792(4) -0.2470(3) 0.6328(2) 0.0602(7) Uani 1 2 d . . .
H13A H 0.1738 -0.3537 0.5989 0.090 Uiso 1 2 calc R . .
H13B H 0.2295 -0.1873 0.5642 0.090 Uiso 1 2 calc R . .
H13C H 0.0636 -0.1838 0.6591 0.090 Uiso 1 2 calc R . .
C14 C 0.0447(3) -0.0662(3) 0.9501(2) 0.0403(5) Uani 1 2 d . . .
H14A H 0.0721 -0.1747 0.9937 0.048 Uiso 1 2 calc R . .
H14B H -0.0317 -0.0704 0.8783 0.048 Uiso 1 2 calc R . .

loop_
_atom_site_aniso_label
_atom_site_aniso_U_11
_atom_site_aniso_U_22
_atom_site_aniso_U_33
_atom_site_aniso_U_23
_atom_site_aniso_U_13
_atom_site_aniso_U_12
O1 0.0419(9) 0.0617(10) 0.0697(11) -0.0253(9) 0.0220(8) -0.0235(8)
N1 0.0335(10) 0.0527(11) 0.0452(10) -0.0104(8) 0.0109(8) -0.0136(8)
N2 0.0288(9) 0.0491(10) 0.0441(10) -0.0094(8) 0.0072(7) -0.0162(8)
N3 0.0277(9) 0.0529(11) 0.0446(10) -0.0078(8) 0.0098(8) -0.0149(8)
C1 0.0493(14) 0.0648(15) 0.0556(14) -0.0189(12) 0.0185(11) -0.0208(12)
C2 0.0308(11) 0.0497(12) 0.0391(11) -0.0043(9) 0.0057(9) -0.0140(9)
C3 0.0289(11) 0.0462(12) 0.0383(11) -0.0051(9) 0.0057(9) -0.0126(9)
C4 0.0250(10) 0.0497(12) 0.0408(11) -0.0092(10) 0.0072(9) -0.0125(9)
C5 0.0295(11) 0.0488(12) 0.0383(11) 0.0022(9) -0.0026(9) -0.0161(9)
C6 0.0347(12) 0.0507(13) 0.0544(13) -0.0042(11) 0.0089(10) -0.0159(10)
C7 0.0566(15) 0.0562(14) 0.0589(15) -0.0094(12) 0.0077(12) -0.0273(12)
C8 0.0547(15) 0.0710(17) 0.0596(15) -0.0081(13) 0.0092(12) -0.0393(13)
C9 0.0385(13) 0.0771(17) 0.0526(14) -0.0021(12) 0.0079(11) -0.0297(12)
C10 0.0340(12) 0.0591(14) 0.0411(12) -0.0020(10) 0.0044(9) -0.0181(10)
C11 0.0285(11) 0.0462(12) 0.0355(11) -0.0007(9) 0.0003(9) -0.0096(9)
C12 0.0394(12) 0.0463(12) 0.0462(12) -0.0036(10) 0.0081(10) -0.0157(10)
C13 0.0655(17) 0.0723(17) 0.0515(14) -0.0076(12) -0.0049(12) -0.0325(14)
C14 0.0309(11) 0.0504(12) 0.0428(11) -0.0013(9) 0.0053(9) -0.0176(9)

loop_
_geom_bond_atom_site_label_1
_geom_bond_atom_site_label_2
_geom_bond_distance
_geom_bond_site_symmetry_2
_geom_bond_publ_flag
O1 C4 1.245(2) . yes
O1 H1 0.8200 . ?
N1 C2 1.309(3) . ?
N1 N2 1.394(3) . yes
N2 C4 1.376(3) . yes
N2 C5 1.418(3) . ?
N3 C11 1.323(3) . yes
N3 C14 1.453(3) . ?
C1 C2 1.484(3) . ?
C1 H1A 0.9600 . ?
C1 H1B 0.9600 . ?
C1 H1C 0.9600 . ?
C2 C3 1.430(3) . yes
C3 C11 1.403(3) . yes
C3 C4 1.428(3) . yes
C5 C6 1.376(3) . ?
C5 C10 1.391(3) . ?
C6 C7 1.383(3) . ?
C6 H6 0.9300 . ?
C7 C8 1.369(4) . ?
C7 H7 0.9300 . ?
C8 C9 1.364(4) . ?
C8 H8 0.9300 . ?
C9 C10 1.380(3) . ?
C9 H9 0.9300 . ?
C10 H10 0.9300 . ?
C11 C12 1.494(3) . yes
C12 C13 1.517(3) . ?
C12 H12A 0.9700 . ?
C12 H12B 0.9700 . ?
C13 H13A 0.9600 . ?
C13 H13B 0.9600 . ?
C13 H13C 0.9600 . ?
C14 C14A 1.505(4) 2_557 yes
C14 H14A 0.9700 . ?
C14 H14B 0.9700 . ?
